data_1570027
loop_
_publ_author_name
'Barsukova, Marina'
'Sapianik, Aleksandr'
'Guillerm, Vincent'
'Shkurenko, Aleksander'
'Shaikh, Aslam C.'
'Parvatkar, Prakash'
'Bhatt, Prashant M.'
'Bonneau, Mickaele'
'Alhaji, Abdulhadi'
'Shekhah, Osama'
'Balestra, Salvador R. G.'
'Semino, Rocio'
'Maurin, Guillaume'
'Eddaoudi, Mohamed'

_publ_section_title
;
 Face-directed assembly of tailored isoreticular MOFs using centring
 structure-directing agents
;
_journal_name_full 'Nature Synthesis'
_journal_page_first 1
_journal_paper_doi 10.1038/s44160-023-00401-8
_journal_year 2023
_chemical_absolute_configuration ad
_chemical_formula_moiety '(Fe3 O (H2 O)2 (C15 H3 O6 S3)2, (C33 H24 N4)0.33)'
_chemical_formula_sum 'C41 H18 Fe3 N1.33 O15 S6'
_chemical_formula_weight 1129.14
_space_group_crystal_system cubic
_space_group_IT_number 217
_space_group_name_Hall 'I -4 2 3'
_space_group_name_H-M_alt 'I -4 3 m'
_atom_sites_solution_hydrogens geom
_atom_sites_solution_primary direct
_atom_sites_solution_secondary difmap
_audit_creation_method SHELXL-2018/3
_cell_angle_alpha 90
_cell_angle_beta 90
_cell_angle_gamma 90
_cell_formula_units_Z 24
_cell_length_a 44.6247(5)
_cell_length_b 44.6247(5)
_cell_length_c 44.6247(5)
_cell_measurement_reflns_used 9867
_cell_measurement_temperature 100.0(1)
_cell_measurement_theta_max 37.93
_cell_measurement_theta_min 3.13
_cell_volume 88864.0(17)
_computing_cell_refinement 'SAINT V8.38A (Bruker, 2018)'
_computing_data_collection 'APEX3 v2018.7-2 (Bruker AXS Inc., 2018)'
_computing_data_reduction 'SAINT V8.38A (Bruker, 2018)'
_computing_molecular_graphics 'DIAMOND (Crystal Impact GbR, 2009'
_computing_publication_material 'PublCIF. Westrip, S. P. (2010). J. Appl. Cryst. 43, 920-925.'
_computing_structure_refinement 'SHELXL-2018/3 (Sheldrick, 2018)'
_computing_structure_solution 'SHELXS  (Sheldrick, 2008)'
_diffrn_ambient_temperature 100.0(1)
_diffrn_detector_area_resol_mean 8.3
_diffrn_measured_fraction_theta_full 0.996
_diffrn_measured_fraction_theta_max 0.996
_diffrn_measurement_device_type 'Bruker X8 PROSPECTOR APEX2 CCD'
_diffrn_measurement_method '\f and \w scans'
_diffrn_radiation_monochromator mirrors
_diffrn_radiation_type CuK\a
_diffrn_radiation_wavelength 1.54178
_diffrn_reflns_av_R_equivalents 0.0635
_diffrn_reflns_av_unetI/netI 0.0354
_diffrn_reflns_Laue_measured_fraction_full 0.996
_diffrn_reflns_Laue_measured_fraction_max 0.996
_diffrn_reflns_limit_h_max 35
_diffrn_reflns_limit_h_min -36
_diffrn_reflns_limit_k_max 36
_diffrn_reflns_limit_k_min -29
_diffrn_reflns_limit_l_max 34
_diffrn_reflns_limit_l_min -30
_diffrn_reflns_number 40892
_diffrn_reflns_point_group_measured_fraction_full 0.996
_diffrn_reflns_point_group_measured_fraction_max 0.996
_diffrn_reflns_theta_full 38.490
_diffrn_reflns_theta_max 38.490
_diffrn_reflns_theta_min 3.431
_diffrn_source 'Incoatec I\ms'
_exptl_absorpt_coefficient_mu 3.303
_exptl_absorpt_correction_T_max 0.0994
_exptl_absorpt_correction_T_min 0.0408
_exptl_absorpt_correction_type multi-scan
_exptl_absorpt_process_details
;
SADABS-2016/2 (Bruker,2016/2) was used for absorption correction.
wR2(int) was 0.1023 before and 0.0792 after correction.
The Ratio of minimum to maximum transmission is 0.4105.
The \l/2 correction factor is Not present.
;
_exptl_crystal_colour brown
_exptl_crystal_density_diffrn 0.506
_exptl_crystal_description cube
_exptl_crystal_F_000 13616
_exptl_crystal_size_max 0.090
_exptl_crystal_size_mid 0.080
_exptl_crystal_size_min 0.080
_refine_diff_density_max 0.128
_refine_diff_density_min -0.140
_refine_diff_density_rms 0.018
_refine_ls_abs_structure_details
;
 Refined as an inversion twin.
;
_refine_ls_abs_structure_Flack 0.237(11)
_refine_ls_extinction_coef .
_refine_ls_extinction_method none
_refine_ls_goodness_of_fit_ref 1.028
_refine_ls_hydrogen_treatment constr
_refine_ls_matrix_type full
_refine_ls_number_parameters 336
_refine_ls_number_reflns 4447
_refine_ls_number_restraints 476
_refine_ls_restrained_S_all 1.042
_refine_ls_R_factor_all 0.0457
_refine_ls_R_factor_gt 0.0374
_refine_ls_shift/su_max 0.000
_refine_ls_shift/su_mean 0.000
_refine_ls_structure_factor_coef Fsqd
_refine_ls_weighting_details 'w=1/[\s^2^(Fo^2^)+(0.0763P)^2^+32.1894P] where P=(Fo^2^+2Fc^2^)/3'
_refine_ls_weighting_scheme calc
_refine_ls_wR_factor_gt 0.1080
_refine_ls_wR_factor_ref 0.1140
_reflns_Friedel_coverage 0.885
_reflns_Friedel_fraction_full 0.996
_reflns_Friedel_fraction_max 0.996
_reflns_number_gt 3849
_reflns_number_total 4447
_reflns_threshold_expression 'I > 2\s(I)'
_cod_data_source_file 44160_2023_401_MOESM7_ESM.cif
_cod_data_source_block Fe-sod-ZMOF-204
_cod_original_cell_volume 88864(3)
_cod_database_code 1570027
_shelx_shelxl_version_number 2018/3
_shelx_space_group_comment
;
The symmetry employed for this shelxl refinement is uniquely defined
by the following loop, which should always be used as a source of
symmetry information in preference to the above space-group names.
They are only intended as comments.
;
_shelx_estimated_absorpt_t_min 0.755
_shelx_estimated_absorpt_t_max 0.778
_platon_squeeze_void_probe_radius 1.20

loop_
_space_group_symop_operation_xyz
'x, y, z'
'y, -x, -z'
'-x, -y, z'
'-y, x, -z'
'-x, z, -y'
'x, -y, -z'
'-x, -z, y'
'-z, -y, x'
'-x, y, -z'
'z, -y, -x'
'z, x, y'
'y, z, x'
'-y, -z, x'
'z, -x, -y'
'-y, z, -x'
'-z, -x, y'
'-z, x, -y'
'y, -z, -x'
'-y, -x, z'
'y, x, z'
'x, -z, -y'
'x, z, y'
'-z, y, -x'
'z, y, x'
'x+1/2, y+1/2, z+1/2'
'y+1/2, -x+1/2, -z+1/2'
'-x+1/2, -y+1/2, z+1/2'
'-y+1/2, x+1/2, -z+1/2'
'-x+1/2, z+1/2, -y+1/2'
'x+1/2, -y+1/2, -z+1/2'
'-x+1/2, -z+1/2, y+1/2'
'-z+1/2, -y+1/2, x+1/2'
'-x+1/2, y+1/2, -z+1/2'
'z+1/2, -y+1/2, -x+1/2'
'z+1/2, x+1/2, y+1/2'
'y+1/2, z+1/2, x+1/2'
'-y+1/2, -z+1/2, x+1/2'
'z+1/2, -x+1/2, -y+1/2'
'-y+1/2, z+1/2, -x+1/2'
'-z+1/2, -x+1/2, y+1/2'
'-z+1/2, x+1/2, -y+1/2'
'y+1/2, -z+1/2, -x+1/2'
'-y+1/2, -x+1/2, z+1/2'
'y+1/2, x+1/2, z+1/2'
'x+1/2, -z+1/2, -y+1/2'
'x+1/2, z+1/2, y+1/2'
'-z+1/2, y+1/2, -x+1/2'
'z+1/2, y+1/2, x+1/2'

loop_
_atom_site_label
_atom_site_type_symbol
_atom_site_fract_x
_atom_site_fract_y
_atom_site_fract_z
_atom_site_U_iso_or_equiv
_atom_site_adp_type
_atom_site_occupancy
_atom_site_site_symmetry_order
_atom_site_calc_flag
_atom_site_refinement_flags_posn
_atom_site_refinement_flags_adp
_atom_site_refinement_flags_occupancy
_atom_site_disorder_assembly
_atom_site_disorder_group
Fe1 Fe 0.45313(4) 0.83791(5) 0.16209(5) 0.1397(10) Uani 1 2 d S T P . .
Fe2 Fe 0.53536(5) 0.83702(5) 0.16298(5) 0.1436(10) Uani 1 2 d S T P . .
Fe3 Fe 0.49550(6) 0.88629(5) 0.11371(5) 0.1520(12) Uani 1 2 d S T P . .
O1U3 O 0.4960(2) 0.85275(17) 0.14725(17) 0.139(3) Uani 1 2 d S T P . .
O1W O 0.5749(3) 0.8225(2) 0.1775(2) 0.210(5) Uani 1 2 d S T P . .
O3W O 0.4952(2) 0.91964(19) 0.08036(19) 0.163(4) Uani 1 2 d S T P . .
O1A O 0.46839(16) 0.79505(16) 0.15892(18) 0.162(3) Uani 1 1 d D U . . .
O2A O 0.51911(16) 0.79435(17) 0.16087(19) 0.166(3) Uani 1 1 d D U . . .
O3A O 0.61771(18) 0.6668(2) 0.06247(17) 0.179(3) Uani 1 1 d D U . . .
O4A O 0.5891(2) 0.6318(2) 0.0377(2) 0.225(4) Uani 1 1 d D U . . .
O5A O 0.4095(2) 0.6350(3) 0.0244(2) 0.258(5) Uani 1 1 d D U . . .
O6A O 0.3801(2) 0.6687(2) 0.05167(19) 0.194(4) Uani 1 1 d D U . . .
C1A C 0.4806(2) 0.7175(2) 0.1021(2) 0.152(3) Uani 1 1 d D U . . .
C2A C 0.5110(2) 0.7186(2) 0.1034(2) 0.148(3) Uani 1 1 d D U . . .
C3A C 0.5285(2) 0.6984(3) 0.0872(2) 0.163(3) Uani 1 1 d D U . . .
C4A C 0.5138(3) 0.6771(3) 0.0696(3) 0.171(3) Uani 1 1 d D U . . .
C5A C 0.4831(3) 0.6753(3) 0.0691(3) 0.184(4) Uani 1 1 d D U . . .
C6A C 0.4663(2) 0.6959(3) 0.0848(3) 0.180(4) Uani 1 1 d D U . . .
C7A C 0.5186(3) 0.7433(3) 0.1230(3) 0.1450(13) Uani 0.721(4) 1 d D U P A 1
H7A H 0.538658 0.748801 0.127591 0.174 Uiso 0.721(4) 1 calc R U P A 1
S1A S 0.46048(8) 0.74367(9) 0.12174(10) 0.1450(13) Uani 0.721(4) 1 d D U P A 1
C7A' C 0.4719(5) 0.7426(3) 0.1213(3) 0.1450(13) Uani 0.279(4) 1 d D U P A 2
H7A' H 0.451556 0.747867 0.124597 0.174 Uiso 0.279(4) 1 calc R U P A 2
S1A' S 0.53082(19) 0.7445(3) 0.1245(3) 0.1450(13) Uani 0.279(4) 1 d D U P A 2
C8A C 0.5373(3) 0.6588(3) 0.0565(3) 0.1718(16) Uani 0.721(4) 1 d D U P A 1
H8A H 0.533501 0.642145 0.043796 0.206 Uiso 0.721(4) 1 calc R U P A 1
S2A S 0.56766(10) 0.69920(11) 0.08886(11) 0.1718(16) Uani 0.721(4) 1 d D U P A 1
C8A' C 0.5603(5) 0.6912(5) 0.0831(5) 0.1718(16) Uani 0.279(4) 1 d D U P A 2
H8A' H 0.575972 0.701942 0.092585 0.206 Uiso 0.279(4) 1 calc R U P A 2
S2A' S 0.5328(2) 0.6500(2) 0.0493(2) 0.1718(16) Uani 0.279(4) 1 d D U P A 2
C9A C 0.4352(4) 0.6899(3) 0.0771(4) 0.1958(17) Uani 0.721(4) 1 d D U P A 1
H9A H 0.418875 0.701207 0.084657 0.235 Uiso 0.721(4) 1 calc R U P A 1
S3A S 0.46575(12) 0.64981(12) 0.04667(12) 0.1958(17) Uani 0.721(4) 1 d D U P A 1
C9A' C 0.4604(4) 0.6581(5) 0.0531(4) 0.1958(17) Uani 0.279(4) 1 d D U P A 2
H9A' H 0.465325 0.641977 0.040029 0.235 Uiso 0.279(4) 1 calc R U P A 2
S3A' S 0.4275(3) 0.6982(3) 0.0817(3) 0.1958(17) Uani 0.279(4) 1 d D U P A 2
C10A C 0.49477(19) 0.7577(2) 0.1340(2) 0.147(3) Uani 1 1 d D U . . .
C11A C 0.5651(2) 0.6679(2) 0.0645(3) 0.173(3) Uani 1 1 d D U . . .
C12A C 0.4318(2) 0.6666(3) 0.0580(3) 0.200(4) Uani 1 1 d D U . . .
C13A C 0.4937(3) 0.7847(2) 0.1530(2) 0.160(4) Uani 1 1 d D U . . .
C14A C 0.5938(3) 0.6546(3) 0.0542(3) 0.197(5) Uani 1 1 d D U . . .
C15A C 0.4039(3) 0.6558(3) 0.0433(3) 0.219(5) Uani 1 1 d D U . . .
N1C N 0.4115(3) 0.8216(2) 0.1784(2) 0.189(5) Uani 1 2 d DS TU P . .
C1C C 0.3989(2) 0.7972(2) 0.1667(2) 0.204(5) Uani 1 1 d D U . . .
H1C H 0.408084 0.788179 0.149712 0.245 Uiso 1 1 calc R U . . .
C2C C 0.3731(3) 0.7842(3) 0.1780(3) 0.213(5) Uani 1 1 d D U . . .
H2C H 0.364500 0.767286 0.168421 0.256 Uiso 1 1 calc R U . . .
C3C C 0.3599(4) 0.7963(3) 0.2037(3) 0.218(6) Uani 1 2 d DS TU P B .
C4C C 0.3322(4) 0.7831(3) 0.2169(3) 0.231(6) Uani 1 2 d DS TU P . .
C5C C 0.3289(4) 0.7519(4) 0.2166(4) 0.237(8) Uani 0.5 1 d D U P B -1
H5C H 0.343953 0.739440 0.208198 0.285 Uiso 0.5 1 calc R U P B -1
C7C C 0.2811(3) 0.7586(3) 0.2414(3) 0.247(7) Uani 1 2 d DS TU P . .
C6C C 0.3029(4) 0.7397(5) 0.2291(4) 0.246(9) Uani 0.5 1 d D U P B -1
H6C H 0.300004 0.718613 0.229149 0.295 Uiso 0.5 1 calc R U P B -1
C8C C 0.2848(5) 0.7895(4) 0.2412(6) 0.243(8) Uani 0.5 1 d D U P B -1
H8C H 0.269757 0.802256 0.249226 0.291 Uiso 0.5 1 calc R U P B -1
C9C C 0.3109(4) 0.8017(4) 0.2291(5) 0.231(8) Uani 0.5 1 d D U P B -1
H9C H 0.313968 0.822736 0.229195 0.278 Uiso 0.5 1 calc R U P B -1
N2C N 0.2542(5) 0.7458(5) 0.2542(5) 0.254(9) Uani 1 6 d DS TU P B .

loop_
_atom_site_aniso_label
_atom_site_aniso_U_11
_atom_site_aniso_U_22
_atom_site_aniso_U_33
_atom_site_aniso_U_23
_atom_site_aniso_U_13
_atom_site_aniso_U_12
Fe1 0.0894(15) 0.1648(15) 0.1648(15) -0.1033(18) 0.0082(12) -0.0082(12)
Fe2 0.0982(17) 0.1663(16) 0.1663(16) -0.0908(19) 0.0082(13) -0.0082(13)
Fe3 0.1072(18) 0.1744(19) 0.1744(19) -0.120(2) 0.0097(14) -0.0097(14)
O1U3 0.121(7) 0.148(5) 0.148(5) -0.085(7) -0.005(5) 0.005(5)
O1W 0.143(9) 0.244(8) 0.244(8) 0.002(10) 0.024(6) -0.024(6)
O3W 0.152(8) 0.169(6) 0.169(6) -0.070(7) 0.001(6) -0.001(6)
O1A 0.097(5) 0.172(6) 0.218(7) -0.101(5) 0.011(5) -0.012(5)
O2A 0.098(5) 0.173(6) 0.228(7) -0.090(6) 0.000(5) 0.000(5)
O3A 0.162(7) 0.218(8) 0.158(6) -0.075(6) 0.015(6) 0.079(6)
O4A 0.200(8) 0.233(9) 0.240(9) -0.130(7) 0.061(7) 0.033(7)
O5A 0.237(9) 0.268(10) 0.270(10) -0.141(8) -0.072(8) -0.002(8)
O6A 0.186(8) 0.217(8) 0.178(7) -0.086(6) -0.050(6) -0.036(7)
C1A 0.106(6) 0.160(7) 0.189(7) -0.093(6) -0.017(6) 0.005(6)
C2A 0.099(6) 0.158(7) 0.187(7) -0.089(6) -0.005(6) 0.013(6)
C3A 0.122(7) 0.182(7) 0.184(7) -0.088(6) 0.000(6) 0.034(6)
C4A 0.140(7) 0.186(7) 0.188(7) -0.092(6) -0.001(7) 0.030(7)
C5A 0.166(7) 0.187(7) 0.200(7) -0.098(6) -0.029(7) 0.008(7)
C6A 0.153(7) 0.187(8) 0.200(7) -0.096(7) -0.033(7) 0.009(7)
C7A 0.100(3) 0.149(2) 0.187(3) -0.086(2) -0.004(2) 0.006(2)
S1A 0.100(3) 0.149(2) 0.187(3) -0.086(2) -0.004(2) 0.006(2)
C7A' 0.100(3) 0.149(2) 0.187(3) -0.086(2) -0.004(2) 0.006(2)
S1A' 0.100(3) 0.149(2) 0.187(3) -0.086(2) -0.004(2) 0.006(2)
C8A 0.141(3) 0.191(3) 0.183(3) -0.083(3) 0.008(3) 0.042(3)
S2A 0.141(3) 0.191(3) 0.183(3) -0.083(3) 0.008(3) 0.042(3)
C8A' 0.141(3) 0.191(3) 0.183(3) -0.083(3) 0.008(3) 0.042(3)
S2A' 0.141(3) 0.191(3) 0.183(3) -0.083(3) 0.008(3) 0.042(3)
C9A 0.185(3) 0.199(4) 0.204(4) -0.104(3) -0.040(3) -0.004(3)
S3A 0.185(3) 0.199(4) 0.204(4) -0.104(3) -0.040(3) -0.004(3)
C9A' 0.185(3) 0.199(4) 0.204(4) -0.104(3) -0.040(3) -0.004(3)
S3A' 0.185(3) 0.199(4) 0.204(4) -0.104(3) -0.040(3) -0.004(3)
C10A 0.108(5) 0.146(6) 0.186(6) -0.083(5) -0.006(6) 0.005(6)
C11A 0.149(6) 0.190(7) 0.180(7) -0.086(6) 0.016(6) 0.047(6)
C12A 0.190(7) 0.206(7) 0.204(7) -0.103(7) -0.043(7) -0.011(7)
C13A 0.106(8) 0.159(8) 0.214(8) -0.101(7) -0.007(8) -0.005(8)
C14A 0.178(9) 0.214(10) 0.197(9) -0.091(8) 0.028(9) 0.047(9)
C15A 0.209(10) 0.233(10) 0.216(10) -0.124(8) -0.063(9) -0.015(9)
N1C 0.134(10) 0.216(8) 0.216(8) -0.161(10) 0.050(7) -0.050(7)
C1C 0.148(9) 0.234(10) 0.229(10) -0.134(9) 0.064(8) -0.057(8)
C2C 0.175(10) 0.230(10) 0.234(10) -0.133(9) 0.067(9) -0.069(9)
C3C 0.185(12) 0.235(8) 0.235(8) -0.121(11) 0.084(8) -0.084(8)
C4C 0.205(13) 0.243(9) 0.243(9) -0.124(12) 0.102(9) -0.102(9)
C5C 0.218(15) 0.248(14) 0.246(14) -0.118(14) 0.108(13) -0.107(14)
C7C 0.233(12) 0.254(9) 0.254(9) -0.116(12) 0.115(9) -0.115(9)
C6C 0.233(16) 0.254(14) 0.251(14) -0.114(13) 0.106(13) -0.103(14)
C8C 0.222(15) 0.248(14) 0.258(14) -0.120(14) 0.113(13) -0.111(14)
C9C 0.203(16) 0.239(14) 0.252(14) -0.124(13) 0.107(13) -0.112(13)
N2C 0.254(9) 0.254(9) 0.254(9) -0.111(11) 0.111(11) -0.111(11)

loop_
_atom_type_symbol
_atom_type_description
_atom_type_scat_dispersion_real
_atom_type_scat_dispersion_imag
_atom_type_scat_source
C C 0.0181 0.0091 'International Tables Vol C Tables 4.2.6.8 and 6.1.1.4'
H H 0.0000 0.0000 'International Tables Vol C Tables 4.2.6.8 and 6.1.1.4'
Fe Fe -1.1336 3.1974 'International Tables Vol C Tables 4.2.6.8 and 6.1.1.4'
N N 0.0311 0.0180 'International Tables Vol C Tables 4.2.6.8 and 6.1.1.4'
O O 0.0492 0.0322 'International Tables Vol C Tables 4.2.6.8 and 6.1.1.4'
S S 0.3331 0.5567 'International Tables Vol C Tables 4.2.6.8 and 6.1.1.4'

loop_
_geom_angle_atom_site_label_1
_geom_angle_atom_site_label_2
_geom_angle_atom_site_label_3
_geom_angle
_geom_angle_site_symmetry_1
_geom_angle_site_symmetry_3
O1A Fe1 O1A 91.1(5) 21_566 .
O1A Fe1 O3A 178.3(4) 21_566 32_564
O1A Fe1 O3A 87.2(3) . 32_564
O1A Fe1 O3A 87.2(3) 21_566 40_564
O1A Fe1 O3A 178.3(4) . 40_564
O3A Fe1 O3A 94.5(5) 32_564 40_564
O1A Fe1 N1C 89.7(4) 21_566 .
O1A Fe1 N1C 89.7(4) . .
O3A Fe1 N1C 89.9(4) 32_564 .
O3A Fe1 N1C 89.9(4) 40_564 .
O1A Fe1 O1U3 88.3(3) 21_566 .
O1A Fe1 O1U3 88.3(3) . .
O3A Fe1 O1U3 92.1(3) 32_564 .
O3A Fe1 O1U3 92.1(3) 40_564 .
N1C Fe1 O1U3 177.1(5) . .
O1W Fe2 O1U3 177.9(5) . .
O1W Fe2 O2A 91.5(4) . 21_566
O1U3 Fe2 O2A 90.0(3) . 21_566
O1W Fe2 O2A 91.5(4) . .
O1U3 Fe2 O2A 90.0(3) . .
O2A Fe2 O2A 87.7(5) 21_566 .
O1W Fe2 O6A 87.1(3) . 35_554
O1U3 Fe2 O6A 91.5(3) . 35_554
O2A Fe2 O6A 88.1(3) 21_566 35_554
O2A Fe2 O6A 175.5(4) . 35_554
O1W Fe2 O6A 87.1(3) . 34_565
O1U3 Fe2 O6A 91.5(3) . 34_565
O2A Fe2 O6A 175.5(4) 21_566 34_565
O2A Fe2 O6A 88.1(3) . 34_565
O6A Fe2 O6A 96.1(5) 35_554 34_565
O5A Fe3 O5A 94.8(8) 35_554 34_565
O5A Fe3 O4A 170.7(5) 35_554 32_564
O5A Fe3 O4A 90.0(5) 34_565 32_564
O5A Fe3 O4A 90.0(5) 35_554 40_564
O5A Fe3 O4A 170.7(5) 34_565 40_564
O4A Fe3 O4A 84.1(6) 32_564 40_564
O5A Fe3 O3W 88.4(4) 35_554 .
O5A Fe3 O3W 88.4(4) 34_565 .
O4A Fe3 O3W 83.9(4) 32_564 .
O4A Fe3 O3W 83.9(4) 40_564 .
O5A Fe3 O1U3 91.4(4) 35_554 .
O5A Fe3 O1U3 91.4(4) 34_565 .
O4A Fe3 O1U3 96.3(4) 32_564 .
O4A Fe3 O1U3 96.3(4) 40_564 .
O3W Fe3 O1U3 179.7(4) . .
Fe2 O1U3 Fe3 120.1(5) . .
Fe2 O1U3 Fe1 124.5(5) . .
Fe3 O1U3 Fe1 115.4(5) . .
C13A O1A Fe1 131.8(7) . .
C13A O2A Fe2 130.7(7) . .
C14A O3A Fe1 131.2(8) . 34_565
C14A O4A Fe3 131.0(9) . 34_565
C15A O5A Fe3 134.3(9) . 32_564
C15A O6A Fe2 128.1(8) . 32_564
C2A C1A C6A 120.5(8) . .
C2A C1A C7A' 102.3(12) . .
C6A C1A C7A' 137.3(12) . .
C2A C1A S1A 118.5(8) . .
C6A C1A S1A 121.1(8) . .
C1A C2A C3A 121.1(8) . .
C1A C2A C7A 106.7(10) . .
C3A C2A C7A 132.2(10) . .
C1A C2A S1A' 123.8(9) . .
C3A C2A S1A' 115.1(8) . .
C2A C3A C4A 117.9(8) . .
C2A C3A C8A' 138.7(12) . .
C4A C3A C8A' 103.4(12) . .
C2A C3A S2A 121.8(8) . .
C4A C3A S2A 120.3(8) . .
C5A C4A C3A 121.2(9) . .
C5A C4A C8A 132.6(12) . .
C3A C4A C8A 105.9(11) . .
C5A C4A S2A' 115.8(10) . .
C3A C4A S2A' 122.8(9) . .
C4A C5A C6A 119.6(9) . .
C4A C5A C9A' 137.3(14) . .
C6A C5A C9A' 102.7(14) . .
C4A C5A S3A 120.4(10) . .
C6A C5A S3A 119.7(9) . .
C5A C6A C1A 119.6(8) . .
C5A C6A C9A 105.8(11) . .
C1A C6A C9A 134.4(11) . .
C5A C6A S3A' 122.7(9) . .
C1A C6A S3A' 117.5(9) . .
C10A C7A C2A 113.5(12) . .
C10A C7A H7A 123.2 . .
C2A C7A H7A 123.2 . .
C1A S1A C10A 86.8(5) . .
C10A C7A' C1A 115.4(18) . .
C10A C7A' H7A' 122.3 . .
C1A C7A' H7A' 122.3 . .
C2A S1A' C10A 83.5(6) . .
C11A C8A C4A 112.6(13) . .
C11A C8A H8A 123.7 . .
C4A C8A H8A 123.7 . .
C3A S2A C11A 84.0(5) . .
C11A C8A' C3A 113.9(18) . .
C11A C8A' H8A' 123.1 . .
C3A C8A' H8A' 123.1 . .
C4A S2A' C11A 83.2(6) . .
C12A C9A C6A 113.7(14) . .
C12A C9A H9A 123.2 . .
C6A C9A H9A 123.2 . .
C5A S3A C12A 86.5(6) . .
C12A C9A' C5A 115.4(19) . .
C12A C9A' H9A' 122.3 . .
C5A C9A' H9A' 122.3 . .
C6A S3A' C12A 84.0(7) . .
C7A C10A C13A 128.9(9) . .
C7A' C10A C13A 128.8(11) . .
C7A C10A S1A 114.4(8) . .
C13A C10A S1A 116.5(7) . .
C7A' C10A S1A' 115.0(11) . .
C13A C10A S1A' 116.1(7) . .
C8A' C11A C14A 129.8(12) . .
C8A C11A C14A 126.0(10) . .
C8A C11A S2A 117.2(9) . .
C14A C11A S2A 116.8(7) . .
C8A' C11A S2A' 116.7(12) . .
C14A C11A S2A' 113.5(7) . .
C9A' C12A C15A 128.8(12) . .
C9A C12A C15A 128.4(11) . .
C9A C12A S3A 114.2(10) . .
C15A C12A S3A 117.0(7) . .
C9A' C12A S3A' 115.1(13) . .
C15A C12A S3A' 115.5(8) . .
O1A C13A O2A 128.8(9) . .
O1A C13A C10A 116.9(9) . .
O2A C13A C10A 114.3(9) . .
O3A C14A O4A 131.1(12) . .
O3A C14A C11A 117.9(10) . .
O4A C14A C11A 111.0(9) . .
O6A C15A O5A 133.9(12) . .
O6A C15A C12A 115.0(10) . .
O5A C15A C12A 111.1(10) . .
C1C N1C C1C 117.4(14) . 21_566
C1C N1C Fe1 121.1(7) . .
C1C N1C Fe1 121.1(7) 21_566 .
N1C C1C C2C 123.4(10) . .
N1C C1C H1C 118.3 . .
C2C C1C H1C 118.3 . .
C1C C2C C3C 119.4(11) . .
C1C C2C H2C 120.3 . .
C3C C2C H2C 120.3 . .
C2C C3C C2C 116.9(14) 21_566 .
C2C C3C C4C 121.5(7) 21_566 .
C2C C3C C4C 121.5(7) . .
C9C C4C C5C 122.2(15) . .
C9C C4C C3C 119.3(11) . .
C5C C4C C3C 118.5(11) . .
C4C C5C C6C 118.1(17) . .
C4C C5C H5C 120.9 . .
C6C C5C H5C 120.9 . .
C8C C7C C6C 120.8(13) . .
C8C C7C N2C 119.7(12) . .
C6C C7C N2C 119.5(11) . .
C5C C6C C7C 119.9(16) . .
C5C C6C H6C 120.1 . .
C7C C6C H6C 120.1 . .
C7C C8C C9C 119.3(16) . .
C7C C8C H8C 120.4 . .
C9C C8C H8C 120.4 . .
C4C C9C C8C 119.8(17) . .
C4C C9C H9C 120.1 . .
C8C C9C H9C 120.1 . .
C7C N2C C7C 119.96(10) . 14_566
C7C N2C C7C 119.96(10) . 13_665
C7C N2C C7C 119.96(10) 14_566 13_665

loop_
_geom_bond_atom_site_label_1
_geom_bond_atom_site_label_2
_geom_bond_distance
_geom_bond_site_symmetry_2
Fe1 O1A 2.035(8) 21_566
Fe1 O1A 2.035(8) .
Fe1 O3A 2.110(8) 32_564
Fe1 O3A 2.110(8) 40_564
Fe1 N1C 2.121(13) .
Fe1 O1U3 2.131(10) .
Fe2 O1W 1.988(13) .
Fe2 O1U3 2.017(10) .
Fe2 O2A 2.040(8) 21_566
Fe2 O2A 2.040(8) .
Fe2 O6A 2.072(8) 35_554
Fe2 O6A 2.072(8) 34_565
Fe3 O5A 1.908(9) 35_554
Fe3 O5A 1.908(9) 34_565
Fe3 O4A 2.016(8) 32_564
Fe3 O4A 2.016(8) 40_564
Fe3 O3W 2.105(12) .
Fe3 O1U3 2.117(11) .
O1A C13A 1.250(9) .
O2A C13A 1.262(9) .
O3A C14A 1.255(11) .
O4A C14A 1.271(11) .
O5A C15A 1.279(11) .
O6A C15A 1.263(11) .
C1A C2A 1.359(9) .
C1A C6A 1.388(10) .
C1A C7A' 1.460(16) .
C1A S1A 1.713(9) .
C2A C3A 1.393(10) .
C2A C7A 1.449(12) .
C2A S1A' 1.734(12) .
C3A C4A 1.396(11) .
C3A C8A' 1.465(16) .
C3A S2A 1.749(10) .
C4A C5A 1.373(10) .
C4A C8A 1.450(13) .
C4A S2A' 1.731(12) .
C5A C6A 1.384(11) .
C5A C9A' 1.461(16) .
C5A S3A 1.701(10) .
C6A C9A 1.454(14) .
C6A S3A' 1.736(13) .
C7A C10A 1.335(12) .
C7A H7A 0.9500 .
S1A C10A 1.741(9) .
C7A' C10A 1.347(16) .
C7A' H7A' 0.9500 .
S1A' C10A 1.764(11) .
C8A C11A 1.356(13) .
C8A H8A 0.9500 .
S2A C11A 1.772(9) .
C8A' C11A 1.345(16) .
C8A' H8A' 0.9500 .
S2A' C11A 1.785(12) .
C9A C12A 1.350(12) .
C9A H9A 0.9500 .
S3A C12A 1.765(10) .
C9A' C12A 1.349(16) .
C9A' H9A' 0.9500 .
S3A' C12A 1.774(12) .
C10A C13A 1.476(10) .
C11A C14A 1.483(11) .
C12A C15A 1.490(11) .
N1C C1C 1.335(10) .
N1C C1C 1.335(10) 21_566
C1C C2C 1.383(11) .
C1C H1C 0.9500 .
C2C C3C 1.398(10) .
C2C H2C 0.9500 .
C3C C4C 1.490(14) .
C4C C9C 1.373(13) .
C4C C5C 1.397(14) .
C5C C6C 1.399(14) .
C5C H5C 0.9500 .
C7C C8C 1.390(13) .
C7C C6C 1.401(14) .
C7C N2C 1.446(12) .
C6C H6C 0.9500 .
C8C C9C 1.394(14) .
C8C H8C 0.9500 .
C9C H9C 0.9500 .

loop_
_geom_torsion_atom_site_label_1
_geom_torsion_atom_site_label_2
_geom_torsion_atom_site_label_3
_geom_torsion_atom_site_label_4
_geom_torsion
_geom_torsion_site_symmetry_1
_geom_torsion_site_symmetry_2
_geom_torsion_site_symmetry_3
_geom_torsion_site_symmetry_4
C6A C1A C2A C3A 0.8(11) . . . .
C7A' C1A C2A C3A -178.5(10) . . . .
S1A C1A C2A C3A -178.3(9) . . . .
C6A C1A C2A C7A 179.9(12) . . . .
S1A C1A C2A C7A 0.9(9) . . . .
C6A C1A C2A S1A' -179.5(11) . . . .
C7A' C1A C2A S1A' 1.2(13) . . . .
C1A C2A C3A C4A 0.2(11) . . . .
C7A C2A C3A C4A -178.7(11) . . . .
S1A' C2A C3A C4A -179.5(10) . . . .
C1A C2A C3A C8A' -177.4(14) . . . .
S1A' C2A C3A C8A' 2.9(18) . . . .
C1A C2A C3A S2A -179.4(9) . . . .
C7A C2A C3A S2A 1.7(16) . . . .
C2A C3A C4A C5A -2.6(16) . . . .
C8A' C3A C4A C5A 175.7(16) . . . .
S2A C3A C4A C5A 177.0(11) . . . .
C2A C3A C4A C8A -177.9(9) . . . .
S2A C3A C4A C8A 1.8(12) . . . .
C2A C3A C4A S2A' -177.9(9) . . . .
C8A' C3A C4A S2A' 0.5(10) . . . .
C3A C4A C5A C6A 4.0(18) . . . .
C8A C4A C5A C6A 177.7(12) . . . .
S2A' C4A C5A C6A 179.6(9) . . . .
C3A C4A C5A C9A' 175.7(13) . . . .
S2A' C4A C5A C9A' -9(2) . . . .
C3A C4A C5A S3A 178.2(8) . . . .
C8A C4A C5A S3A -8(2) . . . .
C4A C5A C6A C1A -2.9(16) . . . .
C9A' C5A C6A C1A -177.2(11) . . . .
S3A C5A C6A C1A -177.2(10) . . . .
C4A C5A C6A C9A 173.9(14) . . . .
S3A C5A C6A C9A -0.4(10) . . . .
C4A C5A C6A S3A' 171.6(13) . . . .
C9A' C5A C6A S3A' -2.7(15) . . . .
C2A C1A C6A C5A 0.6(14) . . . .
C7A' C1A C6A C5A 179.6(13) . . . .
S1A C1A C6A C5A 179.6(8) . . . .
C2A C1A C6A C9A -175.1(12) . . . .
S1A C1A C6A C9A 3.9(18) . . . .
C2A C1A C6A S3A' -174.3(10) . . . .
C7A' C1A C6A S3A' 5(2) . . . .
C1A C2A C7A C10A 0.0(12) . . . .
C3A C2A C7A C10A 179.0(11) . . . .
C2A C1A S1A C10A -1.2(8) . . . .
C6A C1A S1A C10A 179.8(10) . . . .
C2A C1A C7A' C10A -1.1(13) . . . .
C6A C1A C7A' C10A 179.7(13) . . . .
C1A C2A S1A' C10A -0.7(11) . . . .
C3A C2A S1A' C10A 179.0(8) . . . .
C5A C4A C8A C11A -175.9(15) . . . .
C3A C4A C8A C11A -1.4(13) . . . .
C2A C3A S2A C11A 178.4(9) . . . .
C4A C3A S2A C11A -1.2(10) . . . .
C2A C3A C8A' C11A 178.3(13) . . . .
C4A C3A C8A' C11A 0.5(14) . . . .
C5A C4A S2A' C11A -176.4(12) . . . .
C3A C4A S2A' C11A -0.9(10) . . . .
C5A C6A C9A C12A 1.1(13) . . . .
C1A C6A C9A C12A 177.1(15) . . . .
C4A C5A S3A C12A -174.5(13) . . . .
C6A C5A S3A C12A -0.2(10) . . . .
C4A C5A C9A' C12A -173.0(16) . . . .
C6A C5A C9A' C12A -0.3(15) . . . .
C5A C6A S3A' C12A 3.6(14) . . . .
C1A C6A S3A' C12A 178.3(11) . . . .
C2A C7A C10A C13A -176.2(10) . . . .
C2A C7A C10A S1A -0.9(15) . . . .
C1A C7A' C10A C13A 176.7(11) . . . .
C1A C7A' C10A S1A' 0.8(15) . . . .
C1A S1A C10A C7A 1.1(11) . . . .
C1A S1A C10A C13A 177.1(9) . . . .
C2A S1A' C10A C7A' -0.1(11) . . . .
C2A S1A' C10A C13A -176.5(9) . . . .
C3A C8A' C11A C14A 178.2(12) . . . .
C3A C8A' C11A S2A' -1.2(18) . . . .
C4A C8A C11A C14A -177.8(11) . . . .
C4A C8A C11A S2A 0.6(15) . . . .
C3A S2A C11A C8A 0.3(11) . . . .
C3A S2A C11A C14A 178.9(10) . . . .
C4A S2A' C11A C8A' 1.2(14) . . . .
C4A S2A' C11A C14A -178.3(10) . . . .
C5A C9A' C12A C15A 173.7(13) . . . .
C5A C9A' C12A S3A' 2.9(17) . . . .
C6A C9A C12A C15A -174.0(13) . . . .
C6A C9A C12A S3A -1.3(16) . . . .
C5A S3A C12A C9A 0.9(13) . . . .
C5A S3A C12A C15A 174.5(11) . . . .
C6A S3A' C12A C9A' -3.4(14) . . . .
C6A S3A' C12A C15A -175.5(11) . . . .
Fe1 O1A C13A O2A 38.0(18) . . . .
Fe1 O1A C13A C10A -140.9(8) . . . .
Fe2 O2A C13A O1A -41.4(18) . . . .
Fe2 O2A C13A C10A 137.4(8) . . . .
C7A C10A C13A O1A 175.6(13) . . . .
C7A' C10A C13A O1A 1.2(18) . . . .
S1A C10A C13A O1A 0.3(14) . . . .
S1A' C10A C13A O1A 177.1(10) . . . .
C7A C10A C13A O2A -3.4(18) . . . .
C7A' C10A C13A O2A -177.8(13) . . . .
S1A C10A C13A O2A -178.7(9) . . . .
S1A' C10A C13A O2A -1.9(14) . . . .
Fe1 O3A C14A O4A 14(2) 34_565 . . .
Fe1 O3A C14A C11A -165.3(8) 34_565 . . .
Fe3 O4A C14A O3A -27(2) 34_565 . . .
Fe3 O4A C14A C11A 152.5(9) 34_565 . . .
C8A' C11A C14A O3A -3(2) . . . .
C8A C11A C14A O3A 176.2(13) . . . .
S2A C11A C14A O3A -2.3(16) . . . .
S2A' C11A C14A O3A 176.2(11) . . . .
C8A' C11A C14A O4A 177.1(16) . . . .
C8A C11A C14A O4A -3.6(18) . . . .
S2A C11A C14A O4A 178.0(10) . . . .
S2A' C11A C14A O4A -3.5(14) . . . .
Fe2 O6A C15A O5A -4(2) 32_564 . . .
Fe2 O6A C15A C12A 175.7(8) 32_564 . . .
Fe3 O5A C15A O6A 7(3) 32_564 . . .
Fe3 O5A C15A C12A -173.4(11) 32_564 . . .
C9A' C12A C15A O6A -177.3(15) . . . .
C9A C12A C15A O6A -6(2) . . . .
S3A C12A C15A O6A -178.8(11) . . . .
S3A' C12A C15A O6A -6.5(17) . . . .
C9A' C12A C15A O5A 3(2) . . . .
C9A C12A C15A O5A 173.6(16) . . . .
S3A C12A C15A O5A 1.1(15) . . . .
S3A' C12A C15A O5A 173.4(12) . . . .
C1C N1C C1C C2C 2.3(14) 21_566 . . .
Fe1 N1C C1C C2C 174.6(12) . . . .
N1C C1C C2C C3C -3(2) . . . .
C1C C2C C3C C2C 3(3) . . . 21_566
C1C C2C C3C C4C -179.5(14) . . . .
C2C C3C C4C C9C 35(2) 21_566 . . .
C2C C3C C4C C9C -143.0(19) . . . .
C2C C3C C4C C5C -145.0(17) 21_566 . . .
C2C C3C C4C C5C 37(2) . . . .
C9C C4C C5C C6C 0.3(15) . . . .
C3C C4C C5C C6C -179.9(14) . . . .
C4C C5C C6C C7C -0.1(14) . . . .
C8C C7C C6C C5C 1(2) . . . .
N2C C7C C6C C5C -180.0(17) . . . .
C6C C7C C8C C9C -1(3) . . . .
N2C C7C C8C C9C 179(2) . . . .
C5C C4C C9C C8C -1(3) . . . .
C3C C4C C9C C8C 179(2) . . . .
C7C C8C C9C C4C 1(3) . . . .
C8C C7C N2C C7C 146(2) . . . 14_566
C6C C7C N2C C7C -34(3) . . . 14_566
C8C C7C N2C C7C -39(3) . . . 13_665
C6C C7C N2C C7C 142(2) . . . 13_665

loop_
_platon_squeeze_void_nr
_platon_squeeze_void_average_x
_platon_squeeze_void_average_y
_platon_squeeze_void_average_z
_platon_squeeze_void_volume
_platon_squeeze_void_count_electrons
_platon_squeeze_void_content
1 -0.001 -0.006 -0.002 64362 23558 ' '
2 0.500 0.000 0.250 242 41 ' '
3 0.250 0.000 0.500 242 41 ' '
4 0.750 0.000 0.500 242 41 ' '
5 0.500 0.000 0.750 242 41 ' '
6 0.500 0.250 0.000 242 41 ' '
7 0.000 0.250 0.500 242 41 ' '
8 0.250 0.500 0.000 242 41 ' '
9 0.750 0.500 0.000 242 41 ' '
10 0.000 0.500 0.250 242 41 ' '
11 1.000 0.500 0.750 242 41 ' '
12 0.500 0.750 0.000 242 41 ' '
13 0.000 0.750 0.500 242 41 ' '
